data_7047923
loop_
_publ_author_name
'Liu, Yingle'
'He, Chunlin'
'Tang, Yongxing'
'Imler, Gregory H.'
'Parrish, Damon A.'
'Shreeve, Jean'ne M.'

_publ_section_title
;
 Asymmetric nitrogen-rich energetic materials resulting from the
 combination of tetrazolyl, dinitromethyl and
 (1,2,4-oxadiazol-5-yl)nitroamino groups with furoxan.
;
_journal_issue 46
_journal_name_full 'Dalton transactions (Cambridge, England : 2003)'
_journal_page_first 16558
_journal_page_last 16566
_journal_paper_doi 10.1039/c8dt03616k
_journal_volume 47
_journal_year 2018
_chemical_formula_moiety 'C5 N8 O9, K2'
_chemical_formula_sum 'C5 K2 N8 O9'
_chemical_formula_weight 394.33
_space_group_crystal_system triclinic
_space_group_IT_number 2
_space_group_name_Hall '-P 1'
_space_group_name_H-M_alt 'P -1'
_symmetry_space_group_name_Hall '-P 1'
_symmetry_space_group_name_H-M 'P -1'
_audit_creation_method SHELXL-2014/7
_audit_update_record
;
2018-08-07 deposited with the CCDC.
2018-10-30 downloaded from the CCDC.
;
_cell_angle_alpha 95.648(8)
_cell_angle_beta 95.017(8)
_cell_angle_gamma 117.937(8)
_cell_formula_units_Z 2
_cell_length_a 7.2945(15)
_cell_length_b 7.6721(16)
_cell_length_c 12.581(3)
_cell_measurement_reflns_used 2598
_cell_measurement_temperature 293(2)
_cell_measurement_theta_max 74.66
_cell_measurement_theta_min 6.64
_cell_volume 611.8(2)
_computing_cell_refinement 'Bruker APEX3 v2015.5-2 (Bruker, 2015)'
_computing_data_collection 'Bruker APEX3 v2015.5-2 (Bruker, 2015)'
_computing_data_reduction
;
Bruker SAINT v8.34A (Bruker, 2013), Bruker XPREP v2014/2 (Bruker, 2014)
;
_computing_molecular_graphics 'Bruker SHELXTL v2014/7 (Bruker, 2014)'
_computing_publication_material 'Bruker SHELXTL v2014/7 (Bruker, 2014)'
_computing_structure_refinement 'SHELXL-2014/7 (Sheldrick, 2014)'
_computing_structure_solution 'Bruker SHELXTL v2014/7 (Bruker, 2014)'
_diffrn_ambient_temperature 293(2)
_diffrn_measured_fraction_theta_full 0.986
_diffrn_measured_fraction_theta_max 0.975
_diffrn_measurement_device_type 'Photon 100'
_diffrn_measurement_method '\w scans'
_diffrn_radiation_monochromator 'HELIOS multilayer optics'
_diffrn_radiation_type CuK\a
_diffrn_radiation_wavelength 1.54178
_diffrn_reflns_av_R_equivalents 0.0410
_diffrn_reflns_av_unetI/netI 0.0402
_diffrn_reflns_Laue_measured_fraction_full 0.986
_diffrn_reflns_Laue_measured_fraction_max 0.975
_diffrn_reflns_limit_h_max 9
_diffrn_reflns_limit_h_min -8
_diffrn_reflns_limit_k_max 9
_diffrn_reflns_limit_k_min -9
_diffrn_reflns_limit_l_max 15
_diffrn_reflns_limit_l_min -15
_diffrn_reflns_number 7674
_diffrn_reflns_point_group_measured_fraction_full 0.986
_diffrn_reflns_point_group_measured_fraction_max 0.975
_diffrn_reflns_theta_full 67.679
_diffrn_reflns_theta_max 74.645
_diffrn_reflns_theta_min 3.572
_diffrn_source '1uS microfocus'
_exptl_absorpt_coefficient_mu 7.639
_exptl_absorpt_correction_T_max 0.7538
_exptl_absorpt_correction_T_min 0.4145
_exptl_absorpt_correction_type multi-scan
_exptl_absorpt_process_details 'SADABS v2014/5 (Bruker, 2008)'
_exptl_crystal_colour 'clear yellow'
_exptl_crystal_density_diffrn 2.141
_exptl_crystal_description chunk
_exptl_crystal_F_000 392
_exptl_crystal_size_max 0.315
_exptl_crystal_size_mid 0.246
_exptl_crystal_size_min 0.086
_refine_diff_density_max 0.232
_refine_diff_density_min -0.406
_refine_diff_density_rms 0.058
_refine_ls_extinction_coef 0.0214(12)
_refine_ls_extinction_expression Fc^*^=kFc[1+0.001xFc^2^\l^3^/sin(2\q)]^-1/4^
_refine_ls_extinction_method 'SHELXL-2014/7 (Sheldrick 2014'
_refine_ls_goodness_of_fit_ref 1.033
_refine_ls_hydrogen_treatment undef
_refine_ls_matrix_type full
_refine_ls_number_parameters 218
_refine_ls_number_reflns 2437
_refine_ls_number_restraints 0
_refine_ls_restrained_S_all 1.033
_refine_ls_R_factor_all 0.0353
_refine_ls_R_factor_gt 0.0297
_refine_ls_shift/su_max 0.001
_refine_ls_shift/su_mean 0.000
_refine_ls_structure_factor_coef Fsqd
_refine_ls_weighting_details 'w=1/[\s^2^(Fo^2^)+(0.0419P)^2^+0.2854P] where P=(Fo^2^+2Fc^2^)/3'
_refine_ls_weighting_scheme calc
_refine_ls_wR_factor_gt 0.0782
_refine_ls_wR_factor_ref 0.0794
_reflns_Friedel_coverage 0.000
_reflns_number_gt 2317
_reflns_number_total 2437
_reflns_threshold_expression 'I > 2\s(I)'
_cod_data_source_file c8dt03616k2.cif
_cod_data_source_block shrv691
_cod_depositor_comments 'Adding full bibliography for 7047922--7047925.cif.'
_cod_database_code 7047923
_shelx_shelxl_version_number 2014/7
_shelx_space_group_comment
;
The symmetry employed for this shelxl refinement is uniquely defined
by the following loop, which should always be used as a source of
symmetry information in preference to the above space-group names.
They are only intended as comments.
;
_shelx_estimated_absorpt_t_max 0.560
_shelx_estimated_absorpt_t_min 0.197

loop_
_space_group_symop_operation_xyz
'x, y, z'
'-x, -y, -z'

loop_
_atom_site_label
_atom_site_type_symbol
_atom_site_fract_x
_atom_site_fract_y
_atom_site_fract_z
_atom_site_U_iso_or_equiv
_atom_site_adp_type
_atom_site_occupancy
_atom_site_site_symmetry_order
_atom_site_calc_flag
O1 O 0.85877(19) 0.89820(19) 0.12980(11) 0.0339(3) Uani 1 1 d
O2 O 0.5699(2) 0.78636(19) 0.01751(10) 0.0304(3) Uani 1 1 d
N3 N 0.6669(2) 0.7736(2) 0.09927(11) 0.0229(3) Uani 1 1 d
N5 N 0.3677(2) 0.4816(2) 0.13880(11) 0.0234(3) Uani 1 1 d
C4 C 0.5769(2) 0.6262(2) 0.16153(12) 0.0226(3) Uani 1 1 d
O6 O 0.24466(18) 0.4830(2) 0.06532(10) 0.0333(3) Uani 1 1 d
C8 C 0.7070(2) 0.6156(2) 0.25134(13) 0.0228(3) Uani 1 1 d
O7 O 0.3104(2) 0.3486(2) 0.19674(11) 0.0368(3) Uani 1 1 d
N9 N 0.8536(2) 0.5635(2) 0.23695(11) 0.0271(3) Uani 1 1 d
O10 O 0.9169(2) 0.5138(2) 0.15840(11) 0.0409(3) Uani 1 1 d
O11 O 0.96030(19) 0.5774(2) 0.34103(10) 0.0320(3) Uani 1 1 d
N12 N 0.8686(2) 0.6350(2) 0.41799(12) 0.0296(3) Uani 1 1 d
C13 C 0.7196(2) 0.6566(2) 0.36531(13) 0.0236(3) Uani 1 1 d
C14 C 0.5876(3) 0.7107(2) 0.42614(13) 0.0236(3) Uani 1 1 d
N15 N 0.4107(2) 0.6880(3) 0.37878(12) 0.0341(4) Uani 1 1 d
O16 O 0.33413(19) 0.7520(2) 0.46509(10) 0.0345(3) Uani 1 1 d
C17 C 0.4762(3) 0.8033(2) 0.55442(13) 0.0244(3) Uani 1 1 d
N18 N 0.6392(2) 0.7815(2) 0.53452(11) 0.0256(3) Uani 1 1 d
N19 N 0.4054(2) 0.8506(2) 0.64245(12) 0.0308(3) Uani 1 1 d
N20 N 0.5469(2) 0.9442(2) 0.73172(12) 0.0300(3) Uani 1 1 d
O21 O 0.7376(2) 1.0117(2) 0.73374(11) 0.0364(3) Uani 1 1 d
O22 O 0.4705(3) 0.9642(3) 0.81418(12) 0.0504(4) Uani 1 1 d
K23 K 0.82521(6) 1.18283(6) 0.97684(3) 0.03596(15) Uani 1 1 d
K24 K 0.01433(6) 0.20022(7) 0.32284(3) 0.03724(15) Uani 1 1 d

loop_
_atom_site_aniso_label
_atom_site_aniso_U_11
_atom_site_aniso_U_22
_atom_site_aniso_U_33
_atom_site_aniso_U_23
_atom_site_aniso_U_13
_atom_site_aniso_U_12
O1 0.0196(6) 0.0338(7) 0.0401(7) 0.0061(5) 0.0055(5) 0.0061(5)
O2 0.0339(6) 0.0379(7) 0.0221(6) 0.0074(5) 0.0036(5) 0.0192(6)
N3 0.0212(6) 0.0272(7) 0.0218(6) 0.0017(5) 0.0056(5) 0.0129(5)
N5 0.0201(6) 0.0281(7) 0.0221(6) 0.0009(5) 0.0056(5) 0.0118(6)
C4 0.0189(7) 0.0285(8) 0.0204(7) 0.0038(6) 0.0043(6) 0.0113(6)
O6 0.0210(6) 0.0415(7) 0.0338(7) 0.0012(5) -0.0020(5) 0.0141(5)
C8 0.0202(7) 0.0284(8) 0.0221(8) 0.0041(6) 0.0053(6) 0.0131(6)
O7 0.0324(7) 0.0336(7) 0.0401(7) 0.0134(5) 0.0124(6) 0.0100(6)
N9 0.0225(7) 0.0373(8) 0.0248(7) 0.0026(6) 0.0039(5) 0.0173(6)
O10 0.0379(7) 0.0620(9) 0.0315(7) -0.0033(6) 0.0099(6) 0.0321(7)
O11 0.0257(6) 0.0495(8) 0.0288(6) 0.0028(5) 0.0019(5) 0.0256(6)
N12 0.0268(7) 0.0440(9) 0.0235(7) 0.0032(6) 0.0036(5) 0.0219(7)
C13 0.0213(7) 0.0298(8) 0.0211(8) 0.0036(6) 0.0029(6) 0.0137(6)
C14 0.0240(7) 0.0302(8) 0.0198(7) 0.0035(6) 0.0036(6) 0.0157(7)
N15 0.0318(8) 0.0565(10) 0.0220(7) -0.0032(6) 0.0020(6) 0.0297(8)
O16 0.0267(6) 0.0571(8) 0.0249(6) -0.0053(5) -0.0004(5) 0.0275(6)
C17 0.0209(7) 0.0284(8) 0.0238(8) 0.0007(6) 0.0012(6) 0.0126(6)
N18 0.0240(7) 0.0337(7) 0.0215(7) 0.0008(5) 0.0022(5) 0.0166(6)
N19 0.0240(7) 0.0423(9) 0.0260(7) -0.0045(6) 0.0022(6) 0.0179(6)
N20 0.0347(8) 0.0340(8) 0.0258(7) -0.0019(6) 0.0011(6) 0.0221(7)
O21 0.0294(7) 0.0394(7) 0.0361(7) -0.0037(5) -0.0053(5) 0.0166(6)
O22 0.0593(10) 0.0740(11) 0.0283(7) -0.0092(7) 0.0069(7) 0.0437(9)
K23 0.0281(2) 0.0336(2) 0.0409(2) 0.00782(16) 0.00046(16) 0.01097(17)
K24 0.0289(2) 0.0497(3) 0.0364(2) 0.00753(17) 0.00799(16) 0.02085(19)

loop_
_atom_type_symbol
_atom_type_description
_atom_type_scat_dispersion_real
_atom_type_scat_dispersion_imag
_atom_type_scat_source
C C 0.0181 0.0091 'International Tables Vol C Tables 4.2.6.8 and 6.1.1.4'
K K 0.3868 1.0657 'International Tables Vol C Tables 4.2.6.8 and 6.1.1.4'
N N 0.0311 0.0180 'International Tables Vol C Tables 4.2.6.8 and 6.1.1.4'
O O 0.0492 0.0322 'International Tables Vol C Tables 4.2.6.8 and 6.1.1.4'

loop_
_geom_angle_atom_site_label_1
_geom_angle_atom_site_label_2
_geom_angle_atom_site_label_3
_geom_angle
O1 N3 C4 116.18(14)
O2 N3 O1 120.65(14)
O2 N3 C4 123.17(14)
O6 N5 C4 122.40(14)
O6 N5 O7 121.70(14)
O7 N5 C4 115.90(14)
N3 C4 N5 122.54(14)
N3 C4 C8 119.04(14)
N5 C4 C8 118.36(14)
N9 C8 C4 121.96(14)
N9 C8 C13 105.29(14)
C13 C8 C4 132.73(14)
C8 N9 O11 108.07(13)
O10 N9 C8 135.34(15)
O10 N9 O11 116.56(13)
N12 O11 N9 108.10(11)
C13 N12 O11 106.20(13)
C8 C13 C14 128.61(15)
N12 C13 C8 112.32(14)
N12 C13 C14 119.04(15)
N15 C14 C13 120.49(15)
N15 C14 N18 116.99(14)
N18 C14 C13 122.50(14)
C14 N15 O16 101.99(13)
C17 O16 N15 107.08(12)
O16 C17 N19 110.54(14)
N18 C17 O16 112.54(14)
N18 C17 N19 136.72(16)
C17 N18 C14 101.39(14)
N20 N19 C17 116.38(14)
O21 N20 N19 123.95(15)
O21 N20 O22 121.84(16)
O22 N20 N19 114.17(16)

loop_
_geom_bond_atom_site_label_1
_geom_bond_atom_site_label_2
_geom_bond_distance
O1 N3 1.2652(19)
O2 N3 1.2351(18)
N3 C4 1.375(2)
N5 C4 1.385(2)
N5 O6 1.2353(19)
N5 O7 1.2436(19)
C4 C8 1.444(2)
C8 N9 1.325(2)
C8 C13 1.423(2)
N9 O10 1.2271(19)
N9 O11 1.4311(19)
O11 N12 1.3732(19)
N12 C13 1.308(2)
C13 C14 1.458(2)
C14 N15 1.298(2)
C14 N18 1.367(2)
N15 O16 1.4111(18)
O16 C17 1.349(2)
C17 N18 1.317(2)
C17 N19 1.350(2)
N19 N20 1.337(2)
N20 O21 1.233(2)
N20 O22 1.249(2)

loop_
_geom_torsion_atom_site_label_1
_geom_torsion_atom_site_label_2
_geom_torsion_atom_site_label_3
_geom_torsion_atom_site_label_4
_geom_torsion
O1 N3 C4 N5 179.02(14)
O1 N3 C4 C8 -3.8(2)
O2 N3 C4 N5 -1.4(2)
O2 N3 C4 C8 175.71(14)
N3 C4 C8 N9 -68.8(2)
N3 C4 C8 C13 109.5(2)
N5 C4 C8 N9 108.49(18)
N5 C4 C8 C13 -73.3(2)
C4 C8 N9 O10 -0.8(3)
C4 C8 N9 O11 177.12(14)
C4 C8 C13 N12 -177.20(17)
C4 C8 C13 C14 4.9(3)
O6 N5 C4 N3 -4.8(2)
O6 N5 C4 C8 178.00(14)
C8 N9 O11 N12 1.41(18)
C8 C13 C14 N15 14.1(3)
C8 C13 C14 N18 -167.75(16)
O7 N5 C4 N3 174.85(14)
O7 N5 C4 C8 -2.3(2)
N9 C8 C13 N12 1.3(2)
N9 C8 C13 C14 -176.67(16)
N9 O11 N12 C13 -0.59(18)
O10 N9 O11 N12 179.81(15)
O11 N12 C13 C8 -0.39(19)
O11 N12 C13 C14 177.77(14)
N12 C13 C14 N15 -163.75(17)
N12 C13 C14 N18 14.4(2)
C13 C8 N9 O10 -179.52(19)
C13 C8 N9 O11 -1.56(17)
C13 C14 N15 O16 178.67(15)
C13 C14 N18 C17 -178.13(16)
C14 N15 O16 C17 -0.73(19)
N15 C14 N18 C17 0.1(2)
N15 O16 C17 N18 0.9(2)
N15 O16 C17 N19 -174.87(14)
O16 C17 N18 C14 -0.60(19)
O16 C17 N19 N20 -166.15(15)
C17 N19 N20 O21 10.1(3)
C17 N19 N20 O22 -172.06(16)
N18 C14 N15 O16 0.4(2)
N18 C17 N19 N20 19.6(3)
N19 C17 N18 C14 173.6(2)
